data_7718216
loop_
_publ_author_name
'Ma&#x10f;ar, Milan'
'Faltejsek, Jan'
'Bu&#x161;kov&#xe1;, Hana'
'Kol&#xe1;&#x10d;n&#xe1;, Lucie'
'Jaro&#x161;, Adam'
'Kotek, Jan'
'Straka, Michal'
'Kub&#xed;&#x10d;ek, Vojt&#x11b;ch'
'Ludv&#xed;k, Ji&#x159;&#xed;'

_publ_section_title
;
 Unusual variability of isomers in copper(II) complexes with
 1,8-bis(2-hydroxybenzyl)-cyclam.
;
_journal_issue 8
_journal_name_full 'Dalton transactions (Cambridge, England : 2003)'
_journal_page_first 3127
_journal_page_last 3140
_journal_paper_doi 10.1039/d4dt03166k
_journal_volume 54
_journal_year 2025
_chemical_formula_moiety '2(C24 H35 Cu N4 O2), O4 S, 6(C H4 O)'
_chemical_formula_sum 'C54 H94 Cu2 N8 O14 S'
_chemical_formula_weight 1238.51
_space_group_crystal_system triclinic
_space_group_IT_number 2
_space_group_name_Hall '-P 1'
_space_group_name_H-M_alt 'P -1'
_atom_sites_solution_hydrogens mixed
_atom_sites_solution_primary direct
_atom_sites_solution_secondary difmap
_audit_creation_method SHELXL-2017/1
_audit_update_record
;
2024-10-18 deposited with the CCDC.	2025-01-02 downloaded from the CCDC.
;
_cell_angle_alpha 64.427(3)
_cell_angle_beta 89.789(3)
_cell_angle_gamma 74.342(3)
_cell_formula_units_Z 2
_cell_length_a 10.4470(9)
_cell_length_b 17.1641(15)
_cell_length_c 19.1368(17)
_cell_measurement_reflns_used 9471
_cell_measurement_temperature 120(2)
_cell_measurement_theta_max 27.4597
_cell_measurement_theta_min 2.4651
_cell_volume 2955.2(5)
_computing_cell_refinement 'SAINT V8.40B (Bruker AXS LLC, 2019)'
_computing_data_collection 'Bruker Instrument Service vV6.2.16'
_computing_data_reduction 'SAINT V8.40B (Bruker AXS LLC, 2019)'
_computing_molecular_graphics 'shelXle (C.B. Huebschle, rev 1365)'
_computing_structure_refinement 'SHELXL-2017/1 (Sheldrick, 2017)'
_computing_structure_solution 'XT, VERSION 2018/2'
_diffrn_ambient_temperature 120(2)
_diffrn_detector_area_resol_mean 7.3910
_diffrn_measured_fraction_theta_full 0.995
_diffrn_measured_fraction_theta_max 0.993
_diffrn_measurement_device_type 'Bruker D8 VENTURE'
_diffrn_measurement_method '\f and \w scans'
_diffrn_radiation_type MoK\a
_diffrn_radiation_wavelength 0.71073
_diffrn_reflns_av_R_equivalents 0.0381
_diffrn_reflns_av_unetI/netI 0.0188
_diffrn_reflns_Laue_measured_fraction_full 0.995
_diffrn_reflns_Laue_measured_fraction_max 0.993
_diffrn_reflns_limit_h_max 13
_diffrn_reflns_limit_h_min -13
_diffrn_reflns_limit_k_max 22
_diffrn_reflns_limit_k_min -22
_diffrn_reflns_limit_l_max 24
_diffrn_reflns_limit_l_min -24
_diffrn_reflns_number 139754
_diffrn_reflns_point_group_measured_fraction_full 0.995
_diffrn_reflns_point_group_measured_fraction_max 0.993
_diffrn_reflns_theta_full 25.242
_diffrn_reflns_theta_max 27.536
_diffrn_reflns_theta_min 2.042
_diffrn_source 'microfocus sealed tube'
_exptl_absorpt_coefficient_mu 0.825
_exptl_absorpt_correction_T_max 0.68
_exptl_absorpt_correction_T_min 0.57
_exptl_absorpt_correction_type multi-scan
_exptl_absorpt_process_details
;
Krause, L., Herbst-Irmer, R., Sheldrick, G. M., Stalke, D. (2015).
"Comparison of silver and molybdenum microfocus X-ray sources for
single-crystal structure determination"
J. Appl. Cryst. 48, 3-10.
doi:10.1107/S1600576714022985
;
_exptl_crystal_colour green
_exptl_crystal_density_diffrn 1.392
_exptl_crystal_description bulk
_exptl_crystal_F_000 1320
_exptl_crystal_size_max 0.601
_exptl_crystal_size_mid 0.526
_exptl_crystal_size_min 0.520
_refine_diff_density_max 1.304
_refine_diff_density_min -1.262
_refine_diff_density_rms 0.110
_refine_ls_extinction_method none
_refine_ls_goodness_of_fit_ref 1.047
_refine_ls_hydrogen_treatment mixed
_refine_ls_matrix_type full
_refine_ls_number_parameters 785
_refine_ls_number_reflns 13536
_refine_ls_number_restraints 0
_refine_ls_restrained_S_all 1.047
_refine_ls_R_factor_all 0.0676
_refine_ls_R_factor_gt 0.0596
_refine_ls_shift/su_max 0.002
_refine_ls_shift/su_mean 0.000
_refine_ls_structure_factor_coef Fsqd
_refine_ls_weighting_details 'w=1/[\s^2^(Fo^2^)+(0.0926P)^2^+6.8449P] where P=(Fo^2^+2Fc^2^)/3'
_refine_ls_weighting_scheme calc
_refine_ls_wR_factor_gt 0.1698
_refine_ls_wR_factor_ref 0.1795
_reflns_Friedel_coverage 0.000
_reflns_number_gt 11676
_reflns_number_total 13536
_reflns_threshold_expression 'I > 2\s(I)'
_cod_data_source_file d4dt03166k2.cif
_cod_data_source_block cute2phoh_nh3_zelen
_cod_depositor_comments
;
The following automatic conversions were performed:

data item '_exptl_absorpt_correction_type' value 'Multi-Scan' was
changed to 'multi-scan' in accordance with the
/home/data/users/saulius/crontab/automatic-downloads/current/RSC/lib/dictionaries/cif_core.dic
dictionary named 'cif_core.dic' version 2.4.2 last updated on
2011-04-26.

Automatic conversion script
Id: cif_fix_values 8170 2020-07-09 18:12:32Z antanas 
;
_cod_database_code 7718216
_shelx_shelxl_version_number 2017/1
_shelx_space_group_comment
;
The symmetry employed for this shelxl refinement is uniquely defined
by the following loop, which should always be used as a source of
symmetry information in preference to the above space-group names.
They are only intended as comments.
;
_shelx_estimated_absorpt_t_min 0.637
_shelx_estimated_absorpt_t_max 0.674

loop_
_space_group_symop_operation_xyz
'x, y, z'
'-x, -y, -z'

loop_
_atom_site_label
_atom_site_type_symbol
_atom_site_fract_x
_atom_site_fract_y
_atom_site_fract_z
_atom_site_U_iso_or_equiv
_atom_site_adp_type
_atom_site_occupancy
_atom_site_site_symmetry_order
_atom_site_calc_flag
_atom_site_refinement_flags_posn
_atom_site_refinement_flags_adp
_atom_site_refinement_flags_occupancy
_atom_site_disorder_assembly
_atom_site_disorder_group
Cu1A Cu -0.41833(3) 0.61463(2) 0.61696(2) 0.01468(10) Uani 1 1 d . . . . .
N1A N -0.5703(2) 0.67970(16) 0.52241(13) 0.0188(4) Uani 1 1 d . . . . .
C2A C -0.6977(3) 0.6753(2) 0.55737(17) 0.0234(6) Uani 1 1 d . . . . .
H2A H -0.769359 0.687320 0.517080 0.028 Uiso 1 1 calc R U . . .
H2B H -0.725469 0.722505 0.575625 0.028 Uiso 1 1 calc R U . . .
C3A C -0.6802(3) 0.5831(2) 0.62547(17) 0.0230(5) Uani 1 1 d . . . . .
H3A H -0.765052 0.581354 0.648490 0.028 Uiso 1 1 calc R U . . .
H3B H -0.655927 0.535622 0.607364 0.028 Uiso 1 1 calc R U . . .
N4A N -0.5733(2) 0.56703(16) 0.68412(14) 0.0194(4) Uani 1 1 d . . . . .
H4A H -0.611(4) 0.598(2) 0.707(2) 0.023(9) Uiso 1 1 d . . . . .
C5A C -0.5236(3) 0.47221(19) 0.74306(17) 0.0231(6) Uani 1 1 d . . . . .
H5A H -0.482118 0.433806 0.717640 0.028 Uiso 1 1 calc R U . . .
H5B H -0.599397 0.451802 0.768032 0.028 Uiso 1 1 calc R U . . .
C6A C -0.4209(3) 0.4621(2) 0.80470(17) 0.0251(6) Uani 1 1 d . . . . .
H6A H -0.410077 0.403737 0.851293 0.030 Uiso 1 1 calc R U . . .
H6B H -0.456312 0.510906 0.820514 0.030 Uiso 1 1 calc R U . . .
C7A C -0.2820(3) 0.46550(18) 0.77881(16) 0.0192(5) Uani 1 1 d . . . . .
H7A H -0.219344 0.447885 0.825408 0.023 Uiso 1 1 calc R U . . .
H7B H -0.249979 0.419277 0.759749 0.023 Uiso 1 1 calc R U . . .
N8A N -0.2735(2) 0.55380(15) 0.71702(13) 0.0157(4) Uani 1 1 d . . . . .
C9A C -0.2967(3) 0.62171(19) 0.74763(16) 0.0199(5) Uani 1 1 d . . . . .
H9A H -0.217354 0.607737 0.783936 0.024 Uiso 1 1 calc R U . . .
H9B H -0.374966 0.619289 0.776942 0.024 Uiso 1 1 calc R U . . .
C10A C -0.3219(3) 0.71550(19) 0.68097(17) 0.0235(6) Uani 1 1 d . . . . .
H10A H -0.342802 0.761286 0.701034 0.028 Uiso 1 1 calc R U . . .
H10B H -0.241350 0.719932 0.653875 0.028 Uiso 1 1 calc R U . . .
N11A N -0.4364(2) 0.73135(15) 0.62649(14) 0.0191(4) Uani 1 1 d . . . . .
H11A H -0.503(4) 0.738(3) 0.653(2) 0.030(10) Uiso 1 1 d . . . . .
C12A C -0.4573(3) 0.81694(19) 0.55462(18) 0.0266(6) Uani 1 1 d . . . . .
H12A H -0.380053 0.811599 0.525068 0.032 Uiso 1 1 calc R U . . .
H12B H -0.461934 0.866573 0.568853 0.032 Uiso 1 1 calc R U . . .
C13A C -0.5848(3) 0.8396(2) 0.50352(18) 0.0286(6) Uani 1 1 d . . . . .
H13A H -0.603039 0.901748 0.460861 0.034 Uiso 1 1 calc R U . . .
H13B H -0.660142 0.838975 0.535101 0.034 Uiso 1 1 calc R U . . .
C14A C -0.5806(3) 0.77478(19) 0.46754(16) 0.0224(5) Uani 1 1 d . . . . .
H14A H -0.662642 0.799553 0.429808 0.027 Uiso 1 1 calc R U . . .
H14B H -0.503147 0.774367 0.437570 0.027 Uiso 1 1 calc R U . . .
C20A C -0.5539(3) 0.6294(2) 0.47413(16) 0.0212(5) Uani 1 1 d . . . . .
H20A H -0.622792 0.663850 0.427626 0.025 Uiso 1 1 calc R U . . .
H20B H -0.569390 0.570111 0.505042 0.025 Uiso 1 1 calc R U . . .
C21A C -0.4182(3) 0.61421(19) 0.44787(16) 0.0211(5) Uani 1 1 d . . . . .
C22A C -0.3092(3) 0.55694(19) 0.50592(16) 0.0205(5) Uani 1 1 d . . . . .
O22A O -0.32623(19) 0.52418(14) 0.58162(11) 0.0211(4) Uani 1 1 d . . . . .
C23A C -0.1826(3) 0.5329(2) 0.4821(2) 0.0303(7) Uani 1 1 d . . . . .
H23A H -0.107616 0.492298 0.520250 0.036 Uiso 1 1 calc R U . . .
C24A C -0.1669(3) 0.5681(3) 0.4037(2) 0.0356(8) Uani 1 1 d . . . . .
H24A H -0.081077 0.550932 0.388639 0.043 Uiso 1 1 calc R U . . .
C25A C -0.2743(4) 0.6281(3) 0.3465(2) 0.0349(7) Uani 1 1 d . . . . .
H25A H -0.261942 0.653617 0.292944 0.042 Uiso 1 1 calc R U . . .
C26A C -0.4007(3) 0.6503(2) 0.36930(18) 0.0281(6) Uani 1 1 d . . . . .
H26A H -0.475463 0.690293 0.330794 0.034 Uiso 1 1 calc R U . . .
C30A C -0.1368(3) 0.53787(19) 0.69077(16) 0.0188(5) Uani 1 1 d . . . . .
H30A H -0.130846 0.596170 0.649458 0.023 Uiso 1 1 calc R U . . .
H30B H -0.129124 0.496252 0.666765 0.023 Uiso 1 1 calc R U . . .
C31A C -0.0178(3) 0.49921(19) 0.75315(16) 0.0199(5) Uani 1 1 d . . . . .
C32A C 0.0431(3) 0.5554(2) 0.76714(17) 0.0226(5) Uani 1 1 d . . . . .
O32A O -0.0064(2) 0.64624(15) 0.72239(14) 0.0298(5) Uani 1 1 d . . . . .
H32A H 0.059(4) 0.670(3) 0.719(2) 0.045(12) Uiso 1 1 d . . . . .
C33A C 0.1523(3) 0.5186(2) 0.82506(18) 0.0282(6) Uani 1 1 d . . . . .
H33A H 0.190424 0.557267 0.835764 0.034 Uiso 1 1 calc R U . . .
C34A C 0.2055(3) 0.4253(2) 0.86709(18) 0.0316(7) Uani 1 1 d . . . . .
H34A H 0.279711 0.400469 0.906598 0.038 Uiso 1 1 calc R U . . .
C35A C 0.1508(3) 0.3681(2) 0.85173(19) 0.0317(7) Uani 1 1 d . . . . .
H35A H 0.188619 0.304310 0.879318 0.038 Uiso 1 1 calc R U . . .
C36A C 0.0396(3) 0.4058(2) 0.79529(17) 0.0246(6) Uani 1 1 d . . . . .
H36A H 0.001538 0.366776 0.785079 0.030 Uiso 1 1 calc R U . . .
Cu1C Cu 0.92540(3) 0.88534(2) 0.87998(2) 0.01505(10) Uani 1 1 d . . . . .
N1C N 1.0806(2) 0.82244(16) 0.97194(13) 0.0191(4) Uani 1 1 d . . . . .
C2C C 1.2061(3) 0.8285(2) 0.93491(17) 0.0232(6) Uani 1 1 d . . . . .
H2C H 1.232985 0.781786 0.915981 0.028 Uiso 1 1 calc R U . . .
H2D H 1.279258 0.816412 0.974349 0.028 Uiso 1 1 calc R U . . .
C3C C 1.1860(3) 0.9214(2) 0.86696(17) 0.0236(6) Uani 1 1 d . . . . .
H3C H 1.165871 0.968011 0.886063 0.028 Uiso 1 1 calc R U . . .
H3D H 1.268800 0.923208 0.841757 0.028 Uiso 1 1 calc R U . . .
N4C N 1.0740(2) 0.93973(16) 0.81017(14) 0.0186(4) Uani 1 1 d . . . . .
H4C H 1.110(4) 0.912(2) 0.786(2) 0.019(8) Uiso 1 1 d . . . . .
C5C C 1.0176(3) 1.03591(19) 0.75601(16) 0.0213(5) Uani 1 1 d . . . . .
H5C H 1.089557 1.060193 0.729511 0.026 Uiso 1 1 calc R U . . .
H5D H 0.977802 1.069991 0.785330 0.026 Uiso 1 1 calc R U . . .
C6C C 0.9105(3) 1.0478(2) 0.69555(16) 0.0226(5) Uani 1 1 d . . . . .
H6C H 0.946343 1.003260 0.675063 0.027 Uiso 1 1 calc R U . . .
H6D H 0.892775 1.108870 0.651378 0.027 Uiso 1 1 calc R U . . .
C7D C 0.7766(3) 1.03631(18) 0.72545(16) 0.0179(5) Uani 1 1 d . . . . .
H7C H 0.744447 1.078072 0.749081 0.021 Uiso 1 1 calc R U . . .
H7D H 0.710431 1.055873 0.679803 0.021 Uiso 1 1 calc R U . . .
N8C N 0.7773(2) 0.94359(15) 0.78384(13) 0.0160(4) Uani 1 1 d . . . . .
C9C C 0.8067(3) 0.88022(19) 0.74797(16) 0.0195(5) Uani 1 1 d . . . . .
H9C H 0.882472 0.888866 0.717185 0.023 Uiso 1 1 calc R U . . .
H9D H 0.727387 0.893058 0.712151 0.023 Uiso 1 1 calc R U . . .
C10C C 0.8419(3) 0.7835(2) 0.81114(17) 0.0239(6) Uani 1 1 d . . . . .
H10C H 0.763013 0.772491 0.838201 0.029 Uiso 1 1 calc R U . . .
H10D H 0.869702 0.741060 0.787823 0.029 Uiso 1 1 calc R U . . .
N11C N 0.9532(2) 0.76921(16) 0.86736(14) 0.0201(5) Uani 1 1 d . . . . .
H11C H 1.020(4) 0.766(2) 0.843(2) 0.018(8) Uiso 1 1 d . . . . .
C12C C 0.9740(3) 0.6836(2) 0.93939(18) 0.0271(6) Uani 1 1 d . . . . .
H12C H 0.980604 0.633625 0.925259 0.033 Uiso 1 1 calc R U . . .
H12D H 0.895939 0.688488 0.968389 0.033 Uiso 1 1 calc R U . . .
C13C C 1.1001(3) 0.6621(2) 0.99112(18) 0.0293(6) Uani 1 1 d . . . . .
H13C H 1.176088 0.663143 0.960016 0.035 Uiso 1 1 calc R U . . .
H13D H 1.118737 0.599973 1.033869 0.035 Uiso 1 1 calc R U . . .
C14C C 1.0932(3) 0.72712(19) 1.02694(16) 0.0230(6) Uani 1 1 d . . . . .
H14C H 1.015879 0.726590 1.056989 0.028 Uiso 1 1 calc R U . . .
H14D H 1.175183 0.703330 1.064574 0.028 Uiso 1 1 calc R U . . .
C20C C 1.0632(3) 0.8739(2) 1.01973(17) 0.0222(5) Uani 1 1 d . . . . .
H20C H 1.134930 0.841907 1.064801 0.027 Uiso 1 1 calc R U . . .
H20D H 1.072839 0.934667 0.987447 0.027 Uiso 1 1 calc R U . . .
C21C C 0.9298(3) 0.8838(2) 1.04900(16) 0.0212(5) Uani 1 1 d . . . . .
C22C C 0.8167(3) 0.9382(2) 0.99287(16) 0.0214(5) Uani 1 1 d . . . . .
O22C O 0.8304(2) 0.97405(14) 0.91665(11) 0.0212(4) Uani 1 1 d . . . . .
C23C C 0.6908(3) 0.9554(2) 1.0192(2) 0.0310(7) Uani 1 1 d . . . . .
H23C H 0.613260 0.994193 0.982465 0.037 Uiso 1 1 calc R U . . .
C24C C 0.6794(4) 0.9159(3) 1.0987(2) 0.0357(7) Uani 1 1 d . . . . .
H24C H 0.593811 0.927606 1.115583 0.043 Uiso 1 1 calc R U . . .
C25C C 0.7916(4) 0.8597(2) 1.15354(19) 0.0328(7) Uani 1 1 d . . . . .
H25C H 0.782935 0.832095 1.207605 0.039 Uiso 1 1 calc R U . . .
C26C C 0.9163(3) 0.8445(2) 1.12820(17) 0.0271(6) Uani 1 1 d . . . . .
H26C H 0.993612 0.806731 1.165380 0.033 Uiso 1 1 calc R U . . .
C30C C 0.6427(3) 0.95012(19) 0.81345(15) 0.0190(5) Uani 1 1 d . . . . .
H30C H 0.634035 0.984956 0.844009 0.023 Uiso 1 1 calc R U . . .
H30D H 0.641324 0.888303 0.849724 0.023 Uiso 1 1 calc R U . . .
C31C C 0.5215(3) 0.99335(19) 0.75220(15) 0.0190(5) Uani 1 1 d . . . . .
C32C C 0.4621(3) 0.9420(2) 0.72981(16) 0.0208(5) Uani 1 1 d . . . . .
O32C O 0.5148(2) 0.85065(15) 0.76596(14) 0.0283(5) Uani 1 1 d . . . . .
H32C H 0.460315 0.820784 0.765320 0.034 Uiso 1 1 d R U . . .
C33C C 0.3500(3) 0.9843(2) 0.67272(17) 0.0246(6) Uani 1 1 d . . . . .
H33C H 0.312425 0.949005 0.656765 0.030 Uiso 1 1 calc R U . . .
C34C C 0.2938(3) 1.0769(2) 0.63949(17) 0.0260(6) Uani 1 1 d . . . . .
H34C H 0.218204 1.105205 0.600436 0.031 Uiso 1 1 calc R U . . .
C35C C 0.3477(3) 1.1291(2) 0.66308(18) 0.0260(6) Uani 1 1 d . . . . .
H35C H 0.308032 1.192724 0.641258 0.031 Uiso 1 1 calc R U . . .
C36C C 0.4600(3) 1.0868(2) 0.71876(17) 0.0230(5) Uani 1 1 d . . . . .
H36C H 0.496457 1.122498 0.734755 0.028 Uiso 1 1 calc R U . . .
S1A S 0.23094(9) 0.76764(7) 0.73161(7) 0.0221(2) Uani 0.908(3) 1 d . . P A 1
O1S O 0.2031(2) 0.70656(18) 0.70260(16) 0.0314(6) Uani 0.908(3) 1 d . . P A 1
O2S O 0.3694(2) 0.7710(2) 0.71938(18) 0.0362(7) Uani 0.908(3) 1 d . . P A 1
O3S O 0.2206(3) 0.7312(3) 0.81577(17) 0.0473(8) Uani 0.908(3) 1 d . . P A 1
O4S O 0.1333(3) 0.85767(19) 0.69077(19) 0.0417(7) Uani 0.908(3) 1 d . . P A 1
S1B S 0.2646(10) 0.7400(7) 0.7613(7) 0.0221(2) Uani 0.092(3) 1 d . . P A 2
O1T O 0.122(2) 0.7423(14) 0.7667(12) 0.020(4) Uiso 0.092(3) 1 d . . P A 2
O2T O 0.294(2) 0.7986(16) 0.7954(14) 0.027(5) Uiso 0.092(3) 1 d . . P A 2
O3T O 0.280(3) 0.787(2) 0.6747(18) 0.044(7) Uiso 0.092(3) 1 d . . P A 2
O4T O 0.353(3) 0.6515(19) 0.7913(19) 0.0417(7) Uani 0.092(3) 1 d . . P A 2
C1M C -0.1157(5) 0.3009(3) 0.6587(3) 0.0605(13) Uani 1 1 d . . . . .
H1MA H -0.043502 0.327622 0.657779 0.091 Uiso 1 1 calc R U . . .
H1MB H -0.136860 0.305789 0.606851 0.091 Uiso 1 1 calc R U . . .
H1MC H -0.086945 0.236967 0.697060 0.091 Uiso 1 1 calc R U . . .
O1M O -0.2262(4) 0.3454(2) 0.6788(2) 0.0709(11) Uani 1 1 d . . . . .
H1MO H -0.250831 0.402168 0.647925 0.106 Uiso 1 1 d R U . . .
C2M C -0.0561(4) 0.7131(3) 0.5065(3) 0.0583(13) Uani 1 1 d . . . . .
H2MA H 0.013752 0.661559 0.545690 0.087 Uiso 1 1 calc R U . . .
H2MB H -0.085827 0.696002 0.468035 0.087 Uiso 1 1 calc R U . . .
H2MC H -0.132333 0.730555 0.532143 0.087 Uiso 1 1 calc R U . . .
O2M O -0.0042(3) 0.7866(2) 0.4685(2) 0.0604(8) Uani 1 1 d . . . . .
H2MO H 0.009137 0.811792 0.498580 0.091 Uiso 1 1 d R U . . .
C3M C -0.1281(7) 0.9477(5) 0.5375(4) 0.092(2) Uani 1 1 d . . . . .
H3MA H -0.123366 0.976641 0.571289 0.138 Uiso 0.545(16) 1 calc R U P B 1
H3MB H -0.199782 0.918810 0.550212 0.138 Uiso 0.545(16) 1 calc R U P B 1
H3MC H -0.146879 0.993365 0.482710 0.138 Uiso 0.545(16) 1 calc R U P B 1
H3MD H -0.083481 0.988348 0.543283 0.138 Uiso 0.455(16) 1 calc R U P B 2
H3ME H -0.212267 0.952652 0.560287 0.138 Uiso 0.455(16) 1 calc R U P B 2
H3MF H -0.147111 0.964438 0.481867 0.138 Uiso 0.455(16) 1 calc R U P B 2
O3M O 0.0023(14) 0.8780(9) 0.5499(8) 0.076(3) Uani 0.545(16) 1 d . . P B 1
H3MO H 0.022751 0.868751 0.597403 0.113 Uiso 1 1 d R U . . .
O3N O -0.0478(17) 0.8621(12) 0.5744(9) 0.076(3) Uani 0.455(16) 1 d . . P B 2
C4M C 0.6812(8) 1.2094(5) 0.8019(5) 0.0492(14) Uani 0.555(5) 1 d . . P C 1
H4MA H 0.632477 1.236431 0.749270 0.074 Uiso 0.555(5) 1 calc R U P C 1
H4MB H 0.777074 1.185765 0.800328 0.074 Uiso 0.555(5) 1 calc R U P C 1
H4MC H 0.667167 1.255516 0.820693 0.074 Uiso 0.555(5) 1 calc R U P C 1
O4M O 0.6350(8) 1.1408(4) 0.8508(5) 0.0783(16) Uani 0.555(5) 1 d . . P C 1
H4MO H 0.710774 1.091188 0.869972 0.117 Uiso 1 1 d R U . . .
C4N C 0.6032(11) 1.2058(6) 0.8483(6) 0.0492(14) Uani 0.445(5) 1 d . . P C 2
H4MD H 0.517262 1.220386 0.818028 0.074 Uiso 0.445(5) 1 calc R U P C 2
H4ME H 0.622967 1.261844 0.839007 0.074 Uiso 0.445(5) 1 calc R U P C 2
H4MF H 0.598062 1.171738 0.904015 0.074 Uiso 0.445(5) 1 calc R U P C 2
O4N O 0.7078(10) 1.1519(6) 0.8244(7) 0.0783(16) Uani 0.445(5) 1 d . . P C 2
C5M C 1.5493(12) 0.8043(8) 0.9956(7) 0.063(2) Uani 0.592(6) 1 d . . P D 1
H5MA H 1.498981 0.868776 0.969503 0.095 Uiso 0.592(6) 1 calc R U P D 1
H5MB H 1.548154 0.777905 0.959402 0.095 Uiso 0.592(6) 1 calc R U P D 1
H5MC H 1.642227 0.797340 1.011924 0.095 Uiso 0.592(6) 1 calc R U P D 1
O5M O 1.4897(7) 0.7596(6) 1.0620(4) 0.097(2) Uani 0.592(6) 1 d . . P D 1
H5MO H 1.494398 0.707430 1.063236 0.146 Uiso 0.592(6) 1 d R U P D 1
C5N C 1.563(2) 0.7700(13) 0.9863(12) 0.063(2) Uani 0.408(6) 1 d . . P D 2
H5MD H 1.499479 0.825890 0.947353 0.095 Uiso 0.408(6) 1 calc R U P D 2
H5ME H 1.613215 0.783969 1.020282 0.095 Uiso 0.408(6) 1 calc R U P D 2
H5MF H 1.514170 0.728260 1.017785 0.095 Uiso 0.408(6) 1 calc R U P D 2
O5N O 1.6486(11) 0.7314(8) 0.9500(6) 0.097(2) Uani 0.408(6) 1 d . . P D 2
H5NO H 1.680861 0.670936 0.980266 0.146 Uiso 0.408(6) 1 d R U P D 2
C6M C -0.5497(11) 0.5984(7) 0.8998(6) 0.081(3) Uani 0.607(9) 1 d . . P E 1
H6MA H -0.499332 0.573289 0.867161 0.122 Uiso 0.607(9) 1 calc R U P E 1
H6MB H -0.630505 0.646857 0.868240 0.122 Uiso 0.607(9) 1 calc R U P E 1
H6MC H -0.575300 0.550624 0.943057 0.122 Uiso 0.607(9) 1 calc R U P E 1
O6M O -0.4673(15) 0.6343(10) 0.9306(8) 0.149(4) Uani 0.607(9) 1 d . . P E 1
H6MO H -0.459969 0.624711 0.982189 0.223 Uiso 0.607(9) 1 d R U P E 1
C6N C -0.505(2) 0.6577(13) 0.8922(11) 0.081(3) Uani 0.393(9) 1 d . . P E 2
H6MD H -0.411528 0.657236 0.885306 0.122 Uiso 0.393(9) 1 calc R U P E 2
H6ME H -0.555374 0.714819 0.892159 0.122 Uiso 0.393(9) 1 calc R U P E 2
H6MF H -0.544926 0.651676 0.849321 0.122 Uiso 0.393(9) 1 calc R U P E 2
O6N O -0.508(2) 0.5862(15) 0.9626(11) 0.149(4) Uani 0.393(9) 1 d . . P E 2
H6NO H -0.501631 0.603975 1.003075 0.223 Uiso 0.393(9) 1 d R U P E 2

loop_
_atom_site_aniso_label
_atom_site_aniso_U_11
_atom_site_aniso_U_22
_atom_site_aniso_U_33
_atom_site_aniso_U_23
_atom_site_aniso_U_13
_atom_site_aniso_U_12
Cu1A 0.01448(17) 0.01632(17) 0.01570(17) -0.00893(13) 0.00200(12) -0.00532(12)
N1A 0.0184(11) 0.0197(11) 0.0185(10) -0.0095(9) 0.0011(8) -0.0042(8)
C2A 0.0129(12) 0.0305(15) 0.0244(13) -0.0130(12) 0.0012(10) -0.0013(10)
C3A 0.0159(12) 0.0300(14) 0.0253(13) -0.0138(12) 0.0035(10) -0.0079(11)
N4A 0.0153(10) 0.0230(11) 0.0232(11) -0.0126(10) 0.0052(9) -0.0068(9)
C5A 0.0194(13) 0.0237(13) 0.0259(14) -0.0080(11) 0.0054(10) -0.0111(11)
C6A 0.0212(13) 0.0298(15) 0.0210(13) -0.0070(11) 0.0051(10) -0.0100(11)
C7A 0.0172(12) 0.0200(12) 0.0198(12) -0.0056(10) 0.0024(9) -0.0105(10)
N8A 0.0155(10) 0.0171(10) 0.0164(10) -0.0080(8) 0.0030(8) -0.0068(8)
C9A 0.0188(12) 0.0245(13) 0.0214(12) -0.0147(11) 0.0012(10) -0.0064(10)
C10A 0.0256(14) 0.0217(13) 0.0288(14) -0.0152(12) 0.0008(11) -0.0090(11)
N11A 0.0202(11) 0.0183(11) 0.0211(11) -0.0108(9) 0.0027(9) -0.0062(9)
C12A 0.0339(16) 0.0174(13) 0.0269(14) -0.0082(11) 0.0011(12) -0.0081(11)
C13A 0.0361(16) 0.0186(13) 0.0260(14) -0.0079(11) -0.0023(12) -0.0036(12)
C14A 0.0272(14) 0.0192(13) 0.0194(12) -0.0078(10) 0.0028(10) -0.0062(11)
C20A 0.0175(12) 0.0281(14) 0.0219(13) -0.0148(11) 0.0006(10) -0.0065(10)
C21A 0.0239(13) 0.0257(13) 0.0220(13) -0.0160(11) 0.0049(10) -0.0110(11)
C22A 0.0197(12) 0.0275(14) 0.0248(13) -0.0195(11) 0.0057(10) -0.0100(11)
O22A 0.0197(9) 0.0242(10) 0.0218(9) -0.0142(8) 0.0004(7) -0.0032(8)
C23A 0.0193(14) 0.0463(18) 0.0399(17) -0.0305(15) 0.0078(12) -0.0133(13)
C24A 0.0282(16) 0.058(2) 0.0455(19) -0.0388(18) 0.0200(14) -0.0238(15)
C25A 0.048(2) 0.0461(19) 0.0298(16) -0.0250(15) 0.0218(14) -0.0288(16)
C26A 0.0373(17) 0.0304(15) 0.0243(14) -0.0162(12) 0.0071(12) -0.0150(13)
C30A 0.0142(11) 0.0249(13) 0.0217(12) -0.0141(11) 0.0041(9) -0.0060(10)
C31A 0.0169(12) 0.0270(14) 0.0202(12) -0.0132(11) 0.0053(10) -0.0090(10)
C32A 0.0172(12) 0.0296(14) 0.0262(14) -0.0155(12) 0.0057(10) -0.0096(11)
O32A 0.0203(10) 0.0277(11) 0.0456(13) -0.0176(10) 0.0006(9) -0.0113(9)
C33A 0.0209(13) 0.0435(18) 0.0289(15) -0.0203(14) 0.0044(11) -0.0158(13)
C34A 0.0206(14) 0.0474(19) 0.0226(14) -0.0095(13) 0.0005(11) -0.0145(13)
C35A 0.0210(14) 0.0338(16) 0.0304(15) -0.0059(13) 0.0012(12) -0.0074(12)
C36A 0.0192(13) 0.0287(14) 0.0270(14) -0.0125(12) 0.0037(11) -0.0085(11)
Cu1C 0.01516(17) 0.01753(17) 0.01565(17) -0.00922(13) 0.00200(12) -0.00666(12)
N1C 0.0198(11) 0.0222(11) 0.0170(10) -0.0100(9) 0.0019(8) -0.0068(9)
C2C 0.0149(12) 0.0308(15) 0.0240(13) -0.0133(12) 0.0011(10) -0.0052(11)
C3C 0.0173(12) 0.0316(15) 0.0252(14) -0.0137(12) 0.0044(10) -0.0108(11)
N4C 0.0170(10) 0.0212(11) 0.0204(11) -0.0115(9) 0.0033(9) -0.0065(9)
C5C 0.0197(12) 0.0209(13) 0.0247(13) -0.0092(11) 0.0050(10) -0.0098(10)
C6C 0.0219(13) 0.0254(13) 0.0192(12) -0.0064(11) 0.0046(10) -0.0109(11)
C7D 0.0139(11) 0.0186(12) 0.0225(12) -0.0085(10) 0.0036(9) -0.0083(9)
N8C 0.0160(10) 0.0175(10) 0.0164(10) -0.0085(8) 0.0021(8) -0.0061(8)
C9C 0.0182(12) 0.0261(13) 0.0205(12) -0.0150(11) 0.0025(10) -0.0083(10)
C10C 0.0240(13) 0.0244(14) 0.0295(14) -0.0169(12) -0.0002(11) -0.0082(11)
N11C 0.0192(11) 0.0222(11) 0.0224(11) -0.0123(10) 0.0024(9) -0.0075(9)
C12C 0.0344(16) 0.0190(13) 0.0274(14) -0.0081(11) 0.0004(12) -0.0110(12)
C13C 0.0367(17) 0.0207(13) 0.0247(14) -0.0079(11) -0.0040(12) -0.0038(12)
C14C 0.0272(14) 0.0204(13) 0.0194(13) -0.0072(11) -0.0010(10) -0.0066(11)
C20C 0.0213(13) 0.0284(14) 0.0224(13) -0.0154(11) 0.0008(10) -0.0091(11)
C21C 0.0240(13) 0.0271(14) 0.0211(13) -0.0158(11) 0.0059(10) -0.0122(11)
C22C 0.0220(13) 0.0292(14) 0.0229(13) -0.0180(11) 0.0063(10) -0.0117(11)
O22C 0.0212(9) 0.0259(10) 0.0193(9) -0.0134(8) 0.0020(7) -0.0055(8)
C23C 0.0212(14) 0.0474(19) 0.0357(17) -0.0276(15) 0.0072(12) -0.0123(13)
C24C 0.0332(17) 0.053(2) 0.0386(18) -0.0306(17) 0.0197(14) -0.0236(16)
C25C 0.0470(19) 0.0403(18) 0.0250(15) -0.0207(14) 0.0184(13) -0.0237(15)
C26C 0.0371(16) 0.0285(15) 0.0215(14) -0.0147(12) 0.0053(12) -0.0127(13)
C30C 0.0156(12) 0.0270(13) 0.0191(12) -0.0128(11) 0.0044(9) -0.0093(10)
C31C 0.0158(12) 0.0258(13) 0.0187(12) -0.0116(11) 0.0049(9) -0.0082(10)
C32C 0.0162(12) 0.0269(14) 0.0224(13) -0.0125(11) 0.0052(10) -0.0086(10)
O32C 0.0201(10) 0.0250(10) 0.0425(12) -0.0157(9) -0.0024(9) -0.0099(8)
C33C 0.0201(13) 0.0325(15) 0.0257(14) -0.0147(12) 0.0022(11) -0.0116(11)
C34C 0.0174(13) 0.0345(16) 0.0218(13) -0.0080(12) 0.0009(10) -0.0092(11)
C35C 0.0195(13) 0.0251(14) 0.0293(14) -0.0088(12) 0.0047(11) -0.0058(11)
C36C 0.0181(12) 0.0281(14) 0.0287(14) -0.0167(12) 0.0067(10) -0.0089(11)
S1A 0.0163(4) 0.0308(5) 0.0339(5) -0.0253(4) 0.0088(3) -0.0109(3)
O1S 0.0274(12) 0.0376(13) 0.0495(15) -0.0338(12) 0.0107(10) -0.0163(10)
O2S 0.0209(12) 0.0545(16) 0.0621(18) -0.0466(15) 0.0175(11) -0.0203(11)
O3S 0.0367(15) 0.083(2) 0.0353(15) -0.0393(16) 0.0120(12) -0.0166(15)
O4S 0.0288(13) 0.0323(14) 0.067(2) -0.0269(14) 0.0058(13) -0.0060(11)
S1B 0.0163(4) 0.0308(5) 0.0339(5) -0.0253(4) 0.0088(3) -0.0109(3)
O4T 0.0288(13) 0.0323(14) 0.067(2) -0.0269(14) 0.0058(13) -0.0060(11)
C1M 0.066(3) 0.047(2) 0.062(3) -0.025(2) -0.023(2) -0.003(2)
O1M 0.114(3) 0.0432(17) 0.0478(18) -0.0243(15) 0.0039(18) -0.0052(18)
C2M 0.031(2) 0.055(3) 0.056(3) 0.001(2) 0.0092(18) -0.0092(18)
O2M 0.0443(16) 0.0603(19) 0.0593(19) -0.0162(16) -0.0008(14) -0.0071(14)
C3M 0.104(5) 0.100(5) 0.064(4) -0.042(3) -0.015(3) -0.010(4)
O3M 0.084(8) 0.077(5) 0.059(6) -0.038(5) -0.019(4) 0.000(5)
O3N 0.084(8) 0.077(5) 0.059(6) -0.038(5) -0.019(4) 0.000(5)
C4M 0.061(4) 0.034(3) 0.047(3) -0.015(3) -0.015(2) -0.010(3)
O4M 0.072(4) 0.045(3) 0.104(5) -0.022(3) 0.023(3) -0.014(3)
C4N 0.061(4) 0.034(3) 0.047(3) -0.015(3) -0.015(2) -0.010(3)
O4N 0.072(4) 0.045(3) 0.104(5) -0.022(3) 0.023(3) -0.014(3)
C5M 0.050(4) 0.077(8) 0.064(4) -0.031(5) 0.011(3) -0.023(6)
O5M 0.075(4) 0.101(5) 0.080(4) -0.012(3) 0.004(3) -0.021(3)
C5N 0.050(4) 0.077(8) 0.064(4) -0.031(5) 0.011(3) -0.023(6)
O5N 0.075(4) 0.101(5) 0.080(4) -0.012(3) 0.004(3) -0.021(3)
C6M 0.086(6) 0.077(6) 0.075(5) -0.052(5) -0.015(4) 0.013(5)
O6M 0.155(10) 0.192(13) 0.103(8) -0.048(8) 0.043(6) -0.089(8)
C6N 0.086(6) 0.077(6) 0.075(5) -0.052(5) -0.015(4) 0.013(5)
O6N 0.155(10) 0.192(13) 0.103(8) -0.048(8) 0.043(6) -0.089(8)

loop_
_atom_type_symbol
_atom_type_description
_atom_type_scat_dispersion_real
_atom_type_scat_dispersion_imag
_atom_type_scat_source
C C 0.0033 0.0016 'International Tables Vol C Tables 4.2.6.8 and 6.1.1.4'
H H 0.0000 0.0000 'International Tables Vol C Tables 4.2.6.8 and 6.1.1.4'
Cu Cu 0.3201 1.2651 'International Tables Vol C Tables 4.2.6.8 and 6.1.1.4'
N N 0.0061 0.0033 'International Tables Vol C Tables 4.2.6.8 and 6.1.1.4'
O O 0.0106 0.0060 'International Tables Vol C Tables 4.2.6.8 and 6.1.1.4'
S S 0.1246 0.1234 'International Tables Vol C Tables 4.2.6.8 and 6.1.1.4'

loop_
_geom_angle_atom_site_label_1
_geom_angle_atom_site_label_2
_geom_angle_atom_site_label_3
_geom_angle
_geom_angle_site_symmetry_1
_geom_angle_site_symmetry_3
_geom_angle_publ_flag
O22A Cu1A N11A 150.71(9) . . ?
O22A Cu1A N1A 92.77(8) . . ?
N11A Cu1A N1A 92.47(9) . . ?
O22A Cu1A N8A 91.35(8) . . ?
N11A Cu1A N8A 84.49(9) . . ?
N1A Cu1A N8A 175.72(8) . . ?
O22A Cu1A N4A 107.74(9) . . ?
N11A Cu1A N4A 101.46(9) . . ?
N1A Cu1A N4A 84.25(9) . . ?
N8A Cu1A N4A 93.39(9) . . ?
C14A N1A C2A 110.0(2) . . ?
C14A N1A C20A 106.1(2) . . ?
C2A N1A C20A 107.9(2) . . ?
C14A N1A Cu1A 116.59(17) . . ?
C2A N1A Cu1A 105.55(16) . . ?
C20A N1A Cu1A 110.44(16) . . ?
N1A C2A C3A 110.9(2) . . ?
N1A C2A H2A 109.5 . . ?
C3A C2A H2A 109.5 . . ?
N1A C2A H2B 109.5 . . ?
C3A C2A H2B 109.5 . . ?
H2A C2A H2B 108.0 . . ?
N4A C3A C2A 108.2(2) . . ?
N4A C3A H3A 110.1 . . ?
C2A C3A H3A 110.1 . . ?
N4A C3A H3B 110.1 . . ?
C2A C3A H3B 110.1 . . ?
H3A C3A H3B 108.4 . . ?
C5A N4A C3A 113.2(2) . . ?
C5A N4A Cu1A 112.66(17) . . ?
C3A N4A Cu1A 104.80(17) . . ?
C5A N4A H4A 108(2) . . ?
C3A N4A H4A 104(2) . . ?
Cu1A N4A H4A 115(3) . . ?
N4A C5A C6A 110.1(2) . . ?
N4A C5A H5A 109.6 . . ?
C6A C5A H5A 109.6 . . ?
N4A C5A H5B 109.6 . . ?
C6A C5A H5B 109.6 . . ?
H5A C5A H5B 108.1 . . ?
C5A C6A C7A 114.8(2) . . ?
C5A C6A H6A 108.6 . . ?
C7A C6A H6A 108.6 . . ?
C5A C6A H6B 108.6 . . ?
C7A C6A H6B 108.6 . . ?
H6A C6A H6B 107.5 . . ?
N8A C7A C6A 116.9(2) . . ?
N8A C7A H7A 108.1 . . ?
C6A C7A H7A 108.1 . . ?
N8A C7A H7B 108.1 . . ?
C6A C7A H7B 108.1 . . ?
H7A C7A H7B 107.3 . . ?
C9A N8A C7A 110.4(2) . . ?
C9A N8A C30A 111.3(2) . . ?
C7A N8A C30A 107.8(2) . . ?
C9A N8A Cu1A 104.45(16) . . ?
C7A N8A Cu1A 115.03(16) . . ?
C30A N8A Cu1A 107.85(15) . . ?
N8A C9A C10A 110.1(2) . . ?
N8A C9A H9A 109.6 . . ?
C10A C9A H9A 109.6 . . ?
N8A C9A H9B 109.6 . . ?
C10A C9A H9B 109.6 . . ?
H9A C9A H9B 108.2 . . ?
N11A C10A C9A 107.6(2) . . ?
N11A C10A H10A 110.2 . . ?
C9A C10A H10A 110.2 . . ?
N11A C10A H10B 110.2 . . ?
C9A C10A H10B 110.2 . . ?
H10A C10A H10B 108.5 . . ?
C10A N11A C12A 111.2(2) . . ?
C10A N11A Cu1A 108.51(17) . . ?
C12A N11A Cu1A 119.02(18) . . ?
C10A N11A H11A 102(3) . . ?
C12A N11A H11A 109(3) . . ?
Cu1A N11A H11A 107(3) . . ?
N11A C12A C13A 111.3(2) . . ?
N11A C12A H12A 109.4 . . ?
C13A C12A H12A 109.4 . . ?
N11A C12A H12B 109.4 . . ?
C13A C12A H12B 109.4 . . ?
H12A C12A H12B 108.0 . . ?
C12A C13A C14A 114.0(3) . . ?
C12A C13A H13A 108.7 . . ?
C14A C13A H13A 108.7 . . ?
C12A C13A H13B 108.7 . . ?
C14A C13A H13B 108.7 . . ?
H13A C13A H13B 107.6 . . ?
N1A C14A C13A 116.8(2) . . ?
N1A C14A H14A 108.1 . . ?
C13A C14A H14A 108.1 . . ?
N1A C14A H14B 108.1 . . ?
C13A C14A H14B 108.1 . . ?
H14A C14A H14B 107.3 . . ?
N1A C20A C21A 113.0(2) . . ?
N1A C20A H20A 109.0 . . ?
C21A C20A H20A 109.0 . . ?
N1A C20A H20B 109.0 . . ?
C21A C20A H20B 109.0 . . ?
H20A C20A H20B 107.8 . . ?
C26A C21A C22A 120.9(3) . . ?
C26A C21A C20A 122.1(3) . . ?
C22A C21A C20A 116.9(2) . . ?
O22A C22A C21A 120.6(2) . . ?
O22A C22A C23A 121.4(3) . . ?
C21A C22A C23A 118.0(3) . . ?
C22A O22A Cu1A 115.81(17) . . ?
C24A C23A C22A 120.5(3) . . ?
C24A C23A H23A 119.8 . . ?
C22A C23A H23A 119.8 . . ?
C23A C24A C25A 121.2(3) . . ?
C23A C24A H24A 119.4 . . ?
C25A C24A H24A 119.4 . . ?
C24A C25A C26A 118.8(3) . . ?
C24A C25A H25A 120.6 . . ?
C26A C25A H25A 120.6 . . ?
C21A C26A C25A 120.6(3) . . ?
C21A C26A H26A 119.7 . . ?
C25A C26A H26A 119.7 . . ?
N8A C30A C31A 116.5(2) . . ?
N8A C30A H30A 108.2 . . ?
C31A C30A H30A 108.2 . . ?
N8A C30A H30B 108.2 . . ?
C31A C30A H30B 108.2 . . ?
H30A C30A H30B 107.3 . . ?
C36A C31A C32A 117.9(3) . . ?
C36A C31A C30A 120.6(2) . . ?
C32A C31A C30A 121.4(3) . . ?
O32A C32A C33A 121.2(3) . . ?
O32A C32A C31A 118.2(3) . . ?
C33A C32A C31A 120.5(3) . . ?
C32A O32A H32A 108(3) . . ?
C34A C33A C32A 120.0(3) . . ?
C34A C33A H33A 120.0 . . ?
C32A C33A H33A 120.0 . . ?
C33A C34A C35A 120.4(3) . . ?
C33A C34A H34A 119.8 . . ?
C35A C34A H34A 119.8 . . ?
C34A C35A C36A 118.9(3) . . ?
C34A C35A H35A 120.6 . . ?
C36A C35A H35A 120.6 . . ?
C35A C36A C31A 122.1(3) . . ?
C35A C36A H36A 119.0 . . ?
C31A C36A H36A 119.0 . . ?
O22C Cu1C N11C 152.62(9) . . ?
O22C Cu1C N1C 93.28(9) . . ?
N11C Cu1C N1C 92.15(9) . . ?
O22C Cu1C N8C 90.56(8) . . ?
N11C Cu1C N8C 84.78(9) . . ?
N1C Cu1C N8C 176.08(9) . . ?
O22C Cu1C N4C 106.95(9) . . ?
N11C Cu1C N4C 100.28(10) . . ?
N1C Cu1C N4C 84.34(9) . . ?
N8C Cu1C N4C 93.79(9) . . ?
C14C N1C C2C 110.2(2) . . ?
C14C N1C C20C 106.7(2) . . ?
C2C N1C C20C 108.4(2) . . ?
C14C N1C Cu1C 116.01(17) . . ?
C2C N1C Cu1C 105.74(16) . . ?
C20C N1C Cu1C 109.65(17) . . ?
N1C C2C C3C 111.1(2) . . ?
N1C C2C H2C 109.4 . . ?
C3C C2C H2C 109.4 . . ?
N1C C2C H2D 109.4 . . ?
C3C C2C H2D 109.4 . . ?
H2C C2C H2D 108.0 . . ?
N4C C3C C2C 108.8(2) . . ?
N4C C3C H3C 109.9 . . ?
C2C C3C H3C 109.9 . . ?
N4C C3C H3D 109.9 . . ?
C2C C3C H3D 109.9 . . ?
H3C C3C H3D 108.3 . . ?
C5C N4C C3C 113.4(2) . . ?
C5C N4C Cu1C 111.68(17) . . ?
C3C N4C Cu1C 105.42(17) . . ?
C5C N4C H4C 109(2) . . ?
C3C N4C H4C 102(2) . . ?
Cu1C N4C H4C 115(3) . . ?
N4C C5C C6C 109.8(2) . . ?
N4C C5C H5C 109.7 . . ?
C6C C5C H5C 109.7 . . ?
N4C C5C H5D 109.7 . . ?
C6C C5C H5D 109.7 . . ?
H5C C5C H5D 108.2 . . ?
C5C C6C C7D 115.2(2) . . ?
C5C C6C H6C 108.5 . . ?
C7D C6C H6C 108.5 . . ?
C5C C6C H6D 108.5 . . ?
C7D C6C H6D 108.5 . . ?
H6C C6C H6D 107.5 . . ?
N8C C7D C6C 117.1(2) . . ?
N8C C7D H7C 108.0 . . ?
C6C C7D H7C 108.0 . . ?
N8C C7D H7D 108.0 . . ?
C6C C7D H7D 108.0 . . ?
H7C C7D H7D 107.3 . . ?
C9C N8C C7D 110.5(2) . . ?
C9C N8C C30C 111.3(2) . . ?
C7D N8C C30C 108.3(2) . . ?
C9C N8C Cu1C 105.04(16) . . ?
C7D N8C Cu1C 113.56(16) . . ?
C30C N8C Cu1C 108.11(15) . . ?
N8C C9C C10C 109.9(2) . . ?
N8C C9C H9C 109.7 . . ?
C10C C9C H9C 109.7 . . ?
N8C C9C H9D 109.7 . . ?
C10C C9C H9D 109.7 . . ?
H9C C9C H9D 108.2 . . ?
N11C C10C C9C 108.1(2) . . ?
N11C C10C H10C 110.1 . . ?
C9C C10C H10C 110.1 . . ?
N11C C10C H10D 110.1 . . ?
C9C C10C H10D 110.1 . . ?
H10C C10C H10D 108.4 . . ?
C12C N11C C10C 111.4(2) . . ?
C12C N11C Cu1C 117.37(18) . . ?
C10C N11C Cu1C 108.73(17) . . ?
C12C N11C H11C 110(2) . . ?
C10C N11C H11C 103(2) . . ?
Cu1C N11C H11C 105(2) . . ?
N11C C12C C13C 111.2(2) . . ?
N11C C12C H12C 109.4 . . ?
C13C C12C H12C 109.4 . . ?
N11C C12C H12D 109.4 . . ?
C13C C12C H12D 109.4 . . ?
H12C C12C H12D 108.0 . . ?
C12C C13C C14C 114.2(3) . . ?
C12C C13C H13C 108.7 . . ?
C14C C13C H13C 108.7 . . ?
C12C C13C H13D 108.7 . . ?
C14C C13C H13D 108.7 . . ?
H13C C13C H13D 107.6 . . ?
N1C C14C C13C 116.7(2) . . ?
N1C C14C H14C 108.1 . . ?
C13C C14C H14C 108.1 . . ?
N1C C14C H14D 108.1 . . ?
C13C C14C H14D 108.1 . . ?
H14C C14C H14D 107.3 . . ?
C21C C20C N1C 112.2(2) . . ?
C21C C20C H20C 109.2 . . ?
N1C C20C H20C 109.2 . . ?
C21C C20C H20D 109.2 . . ?
N1C C20C H20D 109.2 . . ?
H20C C20C H20D 107.9 . . ?
C26C C21C C22C 120.6(3) . . ?
C26C C21C C20C 122.5(3) . . ?
C22C C21C C20C 116.9(2) . . ?
O22C C22C C21C 120.2(2) . . ?
O22C C22C C23C 121.7(3) . . ?
C21C C22C C23C 118.1(3) . . ?
C22C O22C Cu1C 114.58(17) . . ?
C24C C23C C22C 120.4(3) . . ?
C24C C23C H23C 119.8 . . ?
C22C C23C H23C 119.8 . . ?
C25C C24C C23C 120.9(3) . . ?
C25C C24C H24C 119.5 . . ?
C23C C24C H24C 119.5 . . ?
C26C C25C C24C 119.0(3) . . ?
C26C C25C H25C 120.5 . . ?
C24C C25C H25C 120.5 . . ?
C25C C26C C21C 120.9(3) . . ?
C25C C26C H26C 119.5 . . ?
C21C C26C H26C 119.5 . . ?
N8C C30C C31C 116.3(2) . . ?
N8C C30C H30C 108.2 . . ?
C31C C30C H30C 108.2 . . ?
N8C C30C H30D 108.2 . . ?
C31C C30C H30D 108.2 . . ?
H30C C30C H30D 107.4 . . ?
C36C C31C C32C 117.5(3) . . ?
C36C C31C C30C 120.3(2) . . ?
C32C C31C C30C 122.1(3) . . ?
O32C C32C C33C 121.2(3) . . ?
O32C C32C C31C 118.2(2) . . ?
C33C C32C C31C 120.6(3) . . ?
C32C O32C H32C 115.2 . . ?
C34C C33C C32C 120.3(3) . . ?
C34C C33C H33C 119.8 . . ?
C32C C33C H33C 119.8 . . ?
C33C C34C C35C 120.2(3) . . ?
C33C C34C H34C 119.9 . . ?
C35C C34C H34C 119.9 . . ?
C36C C35C C34C 119.1(3) . . ?
C36C C35C H35C 120.5 . . ?
C34C C35C H35C 120.5 . . ?
C35C C36C C31C 122.2(3) . . ?
C35C C36C H36C 118.9 . . ?
C31C C36C H36C 118.9 . . ?
O4S S1A O1S 109.96(17) . . ?
O4S S1A O3S 109.15(19) . . ?
O1S S1A O3S 109.12(19) . . ?
O4S S1A O2S 111.53(18) . . ?
O1S S1A O2S 108.14(14) . . ?
O3S S1A O2S 108.90(18) . . ?
O4T S1B O1T 113.1(16) . . ?
O4T S1B O2T 115.7(17) . . ?
O1T S1B O2T 108.1(13) . . ?
O4T S1B O3T 106.2(19) . . ?
O1T S1B O3T 107.7(16) . . ?
O2T S1B O3T 105.4(16) . . ?
O1M C1M H1MA 109.5 . . ?
O1M C1M H1MB 109.5 . . ?
H1MA C1M H1MB 109.5 . . ?
O1M C1M H1MC 109.5 . . ?
H1MA C1M H1MC 109.5 . . ?
H1MB C1M H1MC 109.5 . . ?
C1M O1M H1MO 111.7 . . ?
O2M C2M H2MA 109.5 . . ?
O2M C2M H2MB 109.5 . . ?
H2MA C2M H2MB 109.5 . . ?
O2M C2M H2MC 109.5 . . ?
H2MA C2M H2MC 109.5 . . ?
H2MB C2M H2MC 109.5 . . ?
C2M O2M H2MO 113.2 . . ?
O3M C3M H3MA 109.5 . . ?
O3M C3M H3MB 109.5 . . ?
H3MA C3M H3MB 109.5 . . ?
O3M C3M H3MC 109.5 . . ?
H3MA C3M H3MC 109.5 . . ?
H3MB C3M H3MC 109.5 . . ?
O3N C3M H3MD 109.5 . . ?
O3N C3M H3ME 109.5 . . ?
H3MD C3M H3ME 109.5 . . ?
O3N C3M H3MF 109.5 . . ?
H3MD C3M H3MF 109.5 . . ?
H3ME C3M H3MF 109.5 . . ?
C3M O3M H3MO 93.9 . . ?
C3M O3N H3MO 101.9 . . ?
O4M C4M H4MA 109.5 . . ?
O4M C4M H4MB 109.5 . . ?
H4MA C4M H4MB 109.5 . . ?
O4M C4M H4MC 109.5 . . ?
H4MA C4M H4MC 109.5 . . ?
H4MB C4M H4MC 109.5 . . ?
C4M O4M H4MO 103.6 . . ?
O4N C4N H4MD 109.5 . . ?
O4N C4N H4ME 109.5 . . ?
H4MD C4N H4ME 109.5 . . ?
O4N C4N H4MF 109.5 . . ?
H4MD C4N H4MF 109.5 . . ?
H4ME C4N H4MF 109.5 . . ?
C4N O4N H4MO 95.7 . . ?
O5M C5M H5MA 109.5 . . ?
O5M C5M H5MB 109.5 . . ?
H5MA C5M H5MB 109.5 . . ?
O5M C5M H5MC 109.5 . . ?
H5MA C5M H5MC 109.5 . . ?
H5MB C5M H5MC 109.5 . . ?
C5M O5M H5MO 105.4 . . ?
O5N C5N H5MD 109.5 . . ?
O5N C5N H5ME 109.5 . . ?
H5MD C5N H5ME 109.5 . . ?
O5N C5N H5MF 109.5 . . ?
H5MD C5N H5MF 109.5 . . ?
H5ME C5N H5MF 109.5 . . ?
C5N O5N H5NO 110.3 . . ?
O6M C6M H6MA 109.5 . . ?
O6M C6M H6MB 109.5 . . ?
H6MA C6M H6MB 109.5 . . ?
O6M C6M H6MC 109.5 . . ?
H6MA C6M H6MC 109.5 . . ?
H6MB C6M H6MC 109.5 . . ?
C6M O6M H6MO 123.8 . . ?
O6N C6N H6MD 109.5 . . ?
O6N C6N H6ME 109.5 . . ?
H6MD C6N H6ME 109.5 . . ?
O6N C6N H6MF 109.5 . . ?
H6MD C6N H6MF 109.5 . . ?
H6ME C6N H6MF 109.5 . . ?
C6N O6N H6NO 108.1 . . ?

loop_
_geom_bond_atom_site_label_1
_geom_bond_atom_site_label_2
_geom_bond_distance
_geom_bond_site_symmetry_2
_geom_bond_publ_flag
Cu1A O22A 1.9720(19) . ?
Cu1A N11A 2.048(2) . ?
Cu1A N1A 2.088(2) . ?
Cu1A N8A 2.119(2) . ?
Cu1A N4A 2.176(2) . ?
N1A C14A 1.485(3) . ?
N1A C2A 1.494(3) . ?
N1A C20A 1.495(3) . ?
C2A C3A 1.517(4) . ?
C2A H2A 0.9900 . ?
C2A H2B 0.9900 . ?
C3A N4A 1.469(3) . ?
C3A H3A 0.9900 . ?
C3A H3B 0.9900 . ?
N4A C5A 1.468(4) . ?
N4A H4A 0.84(4) . ?
C5A C6A 1.518(4) . ?
C5A H5A 0.9900 . ?
C5A H5B 0.9900 . ?
C6A C7A 1.539(4) . ?
C6A H6A 0.9900 . ?
C6A H6B 0.9900 . ?
C7A N8A 1.493(3) . ?
C7A H7A 0.9900 . ?
C7A H7B 0.9900 . ?
N8A C9A 1.482(3) . ?
N8A C30A 1.507(3) . ?
C9A C10A 1.513(4) . ?
C9A H9A 0.9900 . ?
C9A H9B 0.9900 . ?
C10A N11A 1.477(3) . ?
C10A H10A 0.9900 . ?
C10A H10B 0.9900 . ?
N11A C12A 1.477(4) . ?
N11A H11A 0.87(4) . ?
C12A C13A 1.511(4) . ?
C12A H12A 0.9900 . ?
C12A H12B 0.9900 . ?
C13A C14A 1.533(4) . ?
C13A H13A 0.9900 . ?
C13A H13B 0.9900 . ?
C14A H14A 0.9900 . ?
C14A H14B 0.9900 . ?
C20A C21A 1.496(4) . ?
C20A H20A 0.9900 . ?
C20A H20B 0.9900 . ?
C21A C26A 1.390(4) . ?
C21A C22A 1.400(4) . ?
C22A O22A 1.340(3) . ?
C22A C23A 1.410(4) . ?
C23A C24A 1.384(5) . ?
C23A H23A 0.9500 . ?
C24A C25A 1.389(5) . ?
C24A H24A 0.9500 . ?
C25A C26A 1.395(5) . ?
C25A H25A 0.9500 . ?
C26A H26A 0.9500 . ?
C30A C31A 1.514(4) . ?
C30A H30A 0.9900 . ?
C30A H30B 0.9900 . ?
C31A C36A 1.396(4) . ?
C31A C32A 1.400(4) . ?
C32A O32A 1.359(4) . ?
C32A C33A 1.395(4) . ?
O32A H32A 0.87(5) . ?
C33A C34A 1.389(5) . ?
C33A H33A 0.9500 . ?
C34A C35A 1.390(5) . ?
C34A H34A 0.9500 . ?
C35A C36A 1.391(4) . ?
C35A H35A 0.9500 . ?
C36A H36A 0.9500 . ?
Cu1C O22C 1.974(2) . ?
Cu1C N11C 2.054(2) . ?
Cu1C N1C 2.080(2) . ?
Cu1C N8C 2.092(2) . ?
Cu1C N4C 2.181(2) . ?
N1C C14C 1.483(4) . ?
N1C C2C 1.496(4) . ?
N1C C20C 1.503(3) . ?
C2C C3C 1.519(4) . ?
C2C H2C 0.9900 . ?
C2C H2D 0.9900 . ?
C3C N4C 1.471(3) . ?
C3C H3C 0.9900 . ?
C3C H3D 0.9900 . ?
N4C C5C 1.466(4) . ?
N4C H4C 0.82(4) . ?
C5C C6C 1.522(4) . ?
C5C H5C 0.9900 . ?
C5C H5D 0.9900 . ?
C6C C7D 1.538(4) . ?
C6C H6C 0.9900 . ?
C6C H6D 0.9900 . ?
C7D N8C 1.497(3) . ?
C7D H7C 0.9900 . ?
C7D H7D 0.9900 . ?
N8C C9C 1.487(3) . ?
N8C C30C 1.509(3) . ?
C9C C10C 1.514(4) . ?
C9C H9C 0.9900 . ?
C9C H9D 0.9900 . ?
C10C N11C 1.482(3) . ?
C10C H10C 0.9900 . ?
C10C H10D 0.9900 . ?
N11C C12C 1.480(4) . ?
N11C H11C 0.83(4) . ?
C12C C13C 1.511(4) . ?
C12C H12C 0.9900 . ?
C12C H12D 0.9900 . ?
C13C C14C 1.529(4) . ?
C13C H13C 0.9900 . ?
C13C H13D 0.9900 . ?
C14C H14C 0.9900 . ?
C14C H14D 0.9900 . ?
C20C C21C 1.495(4) . ?
C20C H20C 0.9900 . ?
C20C H20D 0.9900 . ?
C21C C26C 1.392(4) . ?
C21C C22C 1.403(4) . ?
C22C O22C 1.341(3) . ?
C22C C23C 1.409(4) . ?
C23C C24C 1.393(5) . ?
C23C H23C 0.9500 . ?
C24C C25C 1.390(5) . ?
C24C H24C 0.9500 . ?
C25C C26C 1.386(5) . ?
C25C H25C 0.9500 . ?
C26C H26C 0.9500 . ?
C30C C31C 1.510(4) . ?
C30C H30C 0.9900 . ?
C30C H30D 0.9900 . ?
C31C C36C 1.399(4) . ?
C31C C32C 1.403(4) . ?
C32C O32C 1.357(4) . ?
C32C C33C 1.399(4) . ?
O32C H32C 0.8664 . ?
C33C C34C 1.379(4) . ?
C33C H33C 0.9500 . ?
C34C C35C 1.396(4) . ?
C34C H34C 0.9500 . ?
C35C C36C 1.386(4) . ?
C35C H35C 0.9500 . ?
C36C H36C 0.9500 . ?
S1A O4S 1.467(3) . ?
S1A O1S 1.469(2) . ?
S1A O3S 1.471(3) . ?
S1A O2S 1.477(2) . ?
S1B O4T 1.41(3) . ?
S1B O1T 1.48(2) . ?
S1B O2T 1.50(2) . ?
S1B O3T 1.53(3) . ?
C1M O1M 1.355(6) . ?
C1M H1MA 0.9800 . ?
C1M H1MB 0.9800 . ?
C1M H1MC 0.9800 . ?
O1M H1MO 0.8563 . ?
C2M O2M 1.411(6) . ?
C2M H2MA 0.9800 . ?
C2M H2MB 0.9800 . ?
C2M H2MC 0.9800 . ?
O2M H2MO 0.8869 . ?
C3M O3N 1.343(18) . ?
C3M O3M 1.490(15) . ?
C3M H3MA 0.9800 . ?
C3M H3MB 0.9800 . ?
C3M H3MC 0.9800 . ?
C3M H3MD 0.9800 . ?
C3M H3ME 0.9800 . ?
C3M H3MF 0.9800 . ?
O3M H3MO 0.8699 . ?
O3N H3MO 0.9174 . ?
C4M O4M 1.359(11) . ?
C4M H4MA 0.9800 . ?
C4M H4MB 0.9800 . ?
C4M H4MC 0.9800 . ?
O4M H4MO 0.9248 . ?
C4N O4N 1.440(15) . ?
C4N H4MD 0.9800 . ?
C4N H4ME 0.9800 . ?
C4N H4MF 0.9800 . ?
O4N H4MO 1.0224 . ?
C5M O5M 1.416(15) . ?
C5M H5MA 0.9800 . ?
C5M H5MB 0.9800 . ?
C5M H5MC 0.9800 . ?
O5M H5MO 0.8727 . ?
C5N O5N 1.34(2) . ?
C5N H5MD 0.9800 . ?
C5N H5ME 0.9800 . ?
C5N H5MF 0.9800 . ?
O5N H5NO 0.9055 . ?
C6M O6M 1.439(18) . ?
C6M H6MA 0.9800 . ?
C6M H6MB 0.9800 . ?
C6M H6MC 0.9800 . ?
O6M H6MO 0.9285 . ?
C6N O6N 1.38(3) . ?
C6N H6MD 0.9800 . ?
C6N H6ME 0.9800 . ?
C6N H6MF 0.9800 . ?
O6N H6NO 0.9548 . ?
